data_7002019
loop_
_publ_author_name
'Radloff, Christian'
'Hahn, F. Ekkehardt'
'Pape, Tania'
'Fr\"ohlich, Roland'

_publ_section_title
;
 Supramolecular structures from mono and dimetalated biscarbene ligands
;
_journal_issue 35
_journal_name_full 'Dalton Transactions'
_journal_page_first 7215
_journal_paper_doi 10.1039/b907896g
_journal_year 2009
_chemical_formula_sum 'C65 H68 I4 N4 O2 P4 Pt2'
_chemical_formula_weight 1958.89
_chemical_name_systematic
;
?
;
_space_group_IT_number 14
_symmetry_cell_setting monoclinic
_symmetry_space_group_name_Hall '-P 2ybc'
_symmetry_space_group_name_H-M 'P 1 21/c 1'
_atom_sites_solution_hydrogens geom
_atom_sites_solution_primary direct
_atom_sites_solution_secondary difmap
_audit_creation_method SHELXL-97
_cell_angle_alpha 90.00
_cell_angle_beta 107.985(2)
_cell_angle_gamma 90.00
_cell_formula_units_Z 4
_cell_length_a 23.137(3)
_cell_length_b 18.015(2)
_cell_length_c 17.714(2)
_cell_measurement_reflns_used 900
_cell_measurement_temperature 153(2)
_cell_measurement_theta_max 22.5
_cell_measurement_theta_min 1
_cell_volume 7022.7(14)
_computing_cell_refinement 'APEX2(Bruker AXS, 2007)'
_computing_data_collection 'APEX2(Bruker AXS, 2007)'
_computing_data_reduction 'SAINT,SADABS (Bruker AXS, 2007 )'
_computing_molecular_graphics
;
ORTEP3,L.J. Farrugia, J. Appl. Cryst. (1997) 30, 565
;
_computing_structure_refinement 'SHELXL-97 (Sheldrick, 1997)'
_computing_structure_solution 'SHELXS-97 (Sheldrick, 1990)'
_diffrn_ambient_temperature 153(2)
_diffrn_detector_area_resol_mean 80
_diffrn_measured_fraction_theta_full 0.996
_diffrn_measured_fraction_theta_max 0.996
_diffrn_measurement_device_type 'CCD area detector'
_diffrn_measurement_method 'Omega and Phi scans'
_diffrn_radiation_monochromator graphite
_diffrn_radiation_source 'rotating anode'
_diffrn_radiation_type MoK\a
_diffrn_radiation_wavelength 0.71073
_diffrn_reflns_av_R_equivalents 0.0976
_diffrn_reflns_av_sigmaI/netI 0.0782
_diffrn_reflns_limit_h_max 26
_diffrn_reflns_limit_h_min -26
_diffrn_reflns_limit_k_max 20
_diffrn_reflns_limit_k_min -20
_diffrn_reflns_limit_l_max 20
_diffrn_reflns_limit_l_min -20
_diffrn_reflns_number 45283
_diffrn_reflns_theta_full 23.75
_diffrn_reflns_theta_max 23.75
_diffrn_reflns_theta_min 0.93
_exptl_absorpt_coefficient_mu 5.872
_exptl_absorpt_correction_T_max 0.8916
_exptl_absorpt_correction_T_min 0.3453
_exptl_absorpt_correction_type multi-scan
_exptl_absorpt_process_details
;
Corrections were done with the SADABS program, utilizing the none merged
raw data obtained from the integration process. Integration and final cell
refinement were done with SAINT.

SADABS reports ratio of Tmin/Tmax = 0.568088

;
_exptl_crystal_colour colourless
_exptl_crystal_density_diffrn 1.853
_exptl_crystal_density_method 'not measured'
_exptl_crystal_description 'transparent plates'
_exptl_crystal_F_000 3720
_exptl_crystal_size_max 0.23
_exptl_crystal_size_mid 0.06
_exptl_crystal_size_min 0.02
_refine_diff_density_max 5.059
_refine_diff_density_min -2.105
_refine_diff_density_rms 0.203
_refine_ls_extinction_method none
_refine_ls_goodness_of_fit_ref 1.033
_refine_ls_hydrogen_treatment noref
_refine_ls_matrix_type full
_refine_ls_number_parameters 765
_refine_ls_number_reflns 10682
_refine_ls_number_restraints 0
_refine_ls_restrained_S_all 1.033
_refine_ls_R_factor_all 0.1062
_refine_ls_R_factor_gt 0.0552
_refine_ls_shift/su_max 0.001
_refine_ls_shift/su_mean 0.000
_refine_ls_structure_factor_coef Fsqd
_refine_ls_weighting_details 'calc w=1/[\s^2^(Fo^2^)+(0.0562P)^2^+104.7565P] where P=(Fo^2^+2Fc^2^)/3'
_refine_ls_weighting_scheme calc
_refine_ls_wR_factor_gt 0.1270
_refine_ls_wR_factor_ref 0.1506
_reflns_number_gt 6806
_reflns_number_total 10682
_reflns_threshold_expression >2sigma(I)
_cod_data_source_file b907896g.txt
_cod_data_source_block sad4
_cod_original_cell_volume 7022.5(14)
_cod_original_sg_symbol_H-M P2(1)/c
_cod_database_code 7002019

loop_
_symmetry_equiv_pos_as_xyz
'x, y, z'
'-x, y+1/2, -z+1/2'
'-x, -y, -z'
'x, -y-1/2, z-1/2'

loop_
_atom_site_label
_atom_site_type_symbol
_atom_site_fract_x
_atom_site_fract_y
_atom_site_fract_z
_atom_site_U_iso_or_equiv
_atom_site_adp_type
_atom_site_occupancy
_atom_site_symmetry_multiplicity
_atom_site_calc_flag
_atom_site_refinement_flags
_atom_site_disorder_assembly
_atom_site_disorder_group
Pt1 Pt 0.23846(2) 0.97167(3) 0.63974(3) 0.02829(16) Uani 1 1 d . . .
P1 P 0.34257(16) 0.9704(2) 0.6864(2) 0.0292(8) Uani 1 1 d . . .
P2 P 0.24924(18) 0.9883(2) 0.5199(2) 0.0324(9) Uani 1 1 d . . .
I1 I 0.22488(5) 0.95493(7) 0.78162(6) 0.0462(3) Uani 1 1 d . . .
C1 C 0.1463(6) 0.9799(7) 0.5925(8) 0.027(3) Uani 1 1 d . . .
N1 N 0.1146(5) 1.0432(6) 0.5831(6) 0.028(3) Uani 1 1 d . . .
N2 N 0.1071(5) 0.9259(6) 0.5572(6) 0.028(3) Uani 1 1 d . . .
C2 C 0.0535(6) 1.0319(8) 0.5417(8) 0.030(3) Uani 1 1 d . . .
C3 C 0.0485(6) 0.9554(7) 0.5243(8) 0.027(3) Uani 1 1 d . . .
C4 C 0.0048(7) 1.0783(9) 0.5172(8) 0.037(4) Uani 1 1 d . . .
H4 H 0.0077 1.1301 0.5281 0.045 Uiso 1 1 calc R . .
C5 C 0.1394(7) 1.1177(7) 0.6098(9) 0.040(4) Uani 1 1 d . . .
H5A H 0.1776 1.1126 0.6531 0.060 Uiso 1 1 calc R . .
H5B H 0.1101 1.1456 0.6286 0.060 Uiso 1 1 calc R . .
H5C H 0.1469 1.1442 0.5655 0.060 Uiso 1 1 calc R . .
C6 C 0.1218(7) 0.8466(7) 0.5523(10) 0.038(4) Uani 1 1 d . . .
H6A H 0.1650 0.8384 0.5802 0.057 Uiso 1 1 calc R . .
H6B H 0.1129 0.8322 0.4965 0.057 Uiso 1 1 calc R . .
H6C H 0.0973 0.8165 0.5770 0.057 Uiso 1 1 calc R . .
C7 C 0.3775(7) 1.0481(7) 0.7491(9) 0.032(3) Uani 1 1 d . . .
C8 C 0.3822(9) 1.0447(10) 0.8295(10) 0.062(5) Uani 1 1 d . . .
H8 H 0.3684 1.0023 0.8509 0.075 Uiso 1 1 calc R . .
C9 C 0.4075(9) 1.1045(10) 0.8771(10) 0.059(5) Uani 1 1 d . . .
H9 H 0.4096 1.1037 0.9315 0.071 Uiso 1 1 calc R . .
C10 C 0.4293(8) 1.1635(9) 0.8486(11) 0.050(5) Uani 1 1 d . . .
H10 H 0.4471 1.2032 0.8833 0.061 Uiso 1 1 calc R . .
C11 C 0.4263(8) 1.1676(9) 0.7702(10) 0.047(4) Uani 1 1 d . . .
H11 H 0.4429 1.2090 0.7507 0.056 Uiso 1 1 calc R . .
C12 C 0.3987(7) 1.1101(8) 0.7200(10) 0.044(4) Uani 1 1 d . . .
H12 H 0.3942 1.1133 0.6649 0.052 Uiso 1 1 calc R . .
C13 C 0.3808(7) 0.8899(8) 0.7396(9) 0.038(4) Uani 1 1 d . . .
C14 C 0.3515(7) 0.8284(8) 0.7526(8) 0.034(4) Uani 1 1 d . . .
H14 H 0.3083 0.8278 0.7348 0.041 Uiso 1 1 calc R . .
C15 C 0.3821(8) 0.7672(8) 0.7906(9) 0.043(4) Uani 1 1 d . . .
H15 H 0.3602 0.7241 0.7962 0.051 Uiso 1 1 calc R . .
C16 C 0.4449(8) 0.7681(9) 0.8208(9) 0.042(4) Uani 1 1 d . . .
H16 H 0.4665 0.7264 0.8485 0.051 Uiso 1 1 calc R . .
C17 C 0.4749(8) 0.8297(10) 0.8100(10) 0.053(5) Uani 1 1 d . . .
H17 H 0.5180 0.8307 0.8302 0.064 Uiso 1 1 calc R . .
C18 C 0.4444(7) 0.8915(9) 0.7700(9) 0.042(4) Uani 1 1 d . . .
H18 H 0.4664 0.9342 0.7634 0.050 Uiso 1 1 calc R . .
C19 C 0.3702(6) 0.9752(8) 0.6001(8) 0.032(3) Uani 1 1 d . . .
H19A H 0.4111 0.9978 0.6156 0.038 Uiso 1 1 calc R . .
H19B H 0.3732 0.9245 0.5800 0.038 Uiso 1 1 calc R . .
C20 C 0.3267(6) 1.0214(9) 0.5356(9) 0.042(4) Uani 1 1 d . . .
H20A H 0.3373 1.0171 0.4857 0.051 Uiso 1 1 calc R . .
H20B H 0.3298 1.0743 0.5515 0.051 Uiso 1 1 calc R . .
C21 C 0.2428(6) 0.9033(8) 0.4643(7) 0.029(3) Uani 1 1 d . . .
C22 C 0.2626(7) 0.8368(9) 0.5016(9) 0.043(4) Uani 1 1 d . . .
H22 H 0.2764 0.8350 0.5579 0.051 Uiso 1 1 calc R . .
C23 C 0.2630(8) 0.7728(10) 0.4593(10) 0.054(5) Uani 1 1 d . . .
H23 H 0.2786 0.7280 0.4863 0.065 Uiso 1 1 calc R . .
C24 C 0.2408(9) 0.7737(12) 0.3780(12) 0.071(6) Uani 1 1 d . . .
H24 H 0.2398 0.7295 0.3484 0.085 Uiso 1 1 calc R . .
C25 C 0.2200(10) 0.8390(11) 0.3402(11) 0.064(6) Uani 1 1 d . . .
H25 H 0.2050 0.8398 0.2839 0.077 Uiso 1 1 calc R . .
C26 C 0.2201(9) 0.9043(10) 0.3818(9) 0.057(5) Uani 1 1 d . . .
H26 H 0.2049 0.9490 0.3544 0.068 Uiso 1 1 calc R . .
C27 C 0.1996(7) 1.0555(9) 0.4562(8) 0.036(4) Uani 1 1 d . . .
C28 C 0.2190(8) 1.1266(9) 0.4484(10) 0.054(5) Uani 1 1 d . . .
H28 H 0.2600 1.1408 0.4737 0.064 Uiso 1 1 calc R . .
C29 C 0.1772(9) 1.1771(10) 0.4026(11) 0.059(5) Uani 1 1 d . . .
H29 H 0.1894 1.2270 0.3993 0.071 Uiso 1 1 calc R . .
C30 C 0.1190(9) 1.1567(10) 0.3621(10) 0.056(5) Uani 1 1 d . . .
H30 H 0.0923 1.1914 0.3282 0.067 Uiso 1 1 calc R . .
C31 C 0.0993(8) 1.0879(11) 0.3698(9) 0.053(5) Uani 1 1 d . . .
H31 H 0.0581 1.0754 0.3440 0.063 Uiso 1 1 calc R . .
C32 C 0.1392(7) 1.0337(10) 0.4160(9) 0.049(4) Uani 1 1 d . . .
H32 H 0.1258 0.9844 0.4198 0.059 Uiso 1 1 calc R . .
Pt41 Pt 0.23937(3) -0.03230(4) 0.10538(3) 0.03633(17) Uani 1 1 d . . .
P41 P 0.34263(19) -0.0370(3) 0.1402(2) 0.0435(11) Uani 1 1 d . . .
P42 P 0.2482(2) 0.0868(2) 0.0758(2) 0.0429(11) Uani 1 1 d . . .
I41 I 0.22847(5) -0.17657(6) 0.12984(7) 0.0483(3) Uani 1 1 d . . .
C41 C 0.1487(6) -0.0245(8) 0.0705(7) 0.025(3) Uani 1 1 d . . .
N41 N 0.1118(5) -0.0399(6) -0.0052(6) 0.028(3) Uani 1 1 d . . .
N42 N 0.1113(6) 0.0024(6) 0.1082(7) 0.035(3) Uani 1 1 d . . .
C42 C 0.0516(7) -0.0224(8) -0.0132(8) 0.033(3) Uani 1 1 d . . .
C43 C 0.0519(6) 0.0039(8) 0.0612(8) 0.028(3) Uani 1 1 d . . .
C44 C -0.0010(6) -0.0277(8) -0.0785(8) 0.031(3) Uani 1 1 d . . .
H44 H -0.0015 -0.0456 -0.1291 0.037 Uiso 1 1 calc R . .
C45 C 0.1309(7) -0.0735(9) -0.0692(9) 0.043(4) Uani 1 1 d . . .
H45A H 0.1751 -0.0804 -0.0511 0.064 Uiso 1 1 calc R . .
H45B H 0.1196 -0.0407 -0.1156 0.064 Uiso 1 1 calc R . .
H45C H 0.1109 -0.1216 -0.0835 0.064 Uiso 1 1 calc R . .
C46 C 0.1307(7) 0.0234(9) 0.1933(8) 0.040(4) Uani 1 1 d . . .
H46A H 0.1089 -0.0070 0.2215 0.059 Uiso 1 1 calc R . .
H46B H 0.1216 0.0760 0.1984 0.059 Uiso 1 1 calc R . .
H46C H 0.1745 0.0151 0.2163 0.059 Uiso 1 1 calc R . .
C47 C 0.3757(7) -0.1046(9) 0.0885(9) 0.043(4) Uani 1 1 d . . .
C48 C 0.3790(9) -0.0874(10) 0.0141(10) 0.062(5) Uani 1 1 d . . .
H48 H 0.3646 -0.0410 -0.0099 0.075 Uiso 1 1 calc R . .
C49 C 0.4034(11) -0.1384(11) -0.0248(11) 0.080(7) Uani 1 1 d . . .
H49 H 0.4062 -0.1263 -0.0758 0.096 Uiso 1 1 calc R . .
C50 C 0.4240(10) -0.2063(11) 0.0071(11) 0.067(6) Uani 1 1 d . . .
H50 H 0.4427 -0.2397 -0.0198 0.080 Uiso 1 1 calc R . .
C51 C 0.4166(8) -0.2261(10) 0.0830(10) 0.054(5) Uani 1 1 d . . .
H51 H 0.4280 -0.2738 0.1055 0.064 Uiso 1 1 calc R . .
C52 C 0.3924(8) -0.1737(10) 0.1217(10) 0.057(5) Uani 1 1 d . . .
H52 H 0.3871 -0.1853 0.1715 0.068 Uiso 1 1 calc R . .
C53 C 0.3824(8) -0.0548(10) 0.2442(9) 0.048(4) Uani 1 1 d . . .
C54 C 0.4450(7) -0.0614(9) 0.2736(10) 0.042(4) Uani 1 1 d . . .
H54 H 0.4694 -0.0578 0.2393 0.051 Uiso 1 1 calc R . .
C55 C 0.4709(8) -0.0734(10) 0.3527(10) 0.056(5) Uani 1 1 d . . .
H55 H 0.5140 -0.0756 0.3728 0.068 Uiso 1 1 calc R . .
C56 C 0.4386(9) -0.0823(10) 0.4049(11) 0.060(5) Uani 1 1 d . . .
H56 H 0.4586 -0.0898 0.4598 0.072 Uiso 1 1 calc R . .
C57 C 0.3750(9) -0.0801(11) 0.3751(10) 0.059(5) Uani 1 1 d . . .
H57 H 0.3507 -0.0875 0.4091 0.071 Uiso 1 1 calc R . .
C58 C 0.3487(8) -0.0670(8) 0.2954(9) 0.044(4) Uani 1 1 d . . .
H58 H 0.3057 -0.0664 0.2746 0.052 Uiso 1 1 calc R . .
C59 C 0.3664(8) 0.0480(10) 0.1179(9) 0.057(5) Uani 1 1 d . . .
H59A H 0.3769 0.0791 0.1663 0.069 Uiso 1 1 calc R . .
H59B H 0.4040 0.0410 0.1032 0.069 Uiso 1 1 calc R . .
C60 C 0.3194(9) 0.0914(10) 0.0493(11) 0.065(6) Uani 1 1 d . . .
H60A H 0.3144 0.0675 -0.0026 0.077 Uiso 1 1 calc R . .
H60B H 0.3324 0.1435 0.0471 0.077 Uiso 1 1 calc R . .
C61 C 0.2593(7) 0.1502(8) 0.1580(10) 0.040(4) Uani 1 1 d . . .
C62 C 0.2744(8) 0.1265(10) 0.2346(10) 0.055(5) Uani 1 1 d . . .
H62 H 0.2752 0.0745 0.2442 0.066 Uiso 1 1 calc R . .
C63 C 0.2882(9) 0.1728(11) 0.2979(11) 0.067(6) Uani 1 1 d . . .
H63 H 0.2989 0.1537 0.3504 0.080 Uiso 1 1 calc R . .
C64 C 0.2864(8) 0.2503(13) 0.2842(13) 0.070(6) Uani 1 1 d . . .
H64 H 0.2951 0.2842 0.3275 0.085 Uiso 1 1 calc R . .
C65 C 0.2717(8) 0.2763(10) 0.2065(15) 0.072(7) Uani 1 1 d . . .
H65 H 0.2696 0.3283 0.1970 0.086 Uiso 1 1 calc R . .
C66 C 0.2599(8) 0.2267(11) 0.1411(12) 0.065(6) Uani 1 1 d . . .
H66 H 0.2528 0.2443 0.0885 0.079 Uiso 1 1 calc R . .
C67 C 0.1868(9) 0.1220(9) -0.0054(10) 0.053(5) Uani 1 1 d . . .
C68 C 0.1354(9) 0.1508(10) 0.0113(11) 0.059(5) Uani 1 1 d . . .
H68 H 0.1369 0.1580 0.0650 0.071 Uiso 1 1 calc R . .
C69 C 0.0824(10) 0.1688(12) -0.0495(14) 0.082(7) Uani 1 1 d . . .
H69 H 0.0482 0.1887 -0.0377 0.098 Uiso 1 1 calc R . .
C70 C 0.0811(12) 0.1569(11) -0.1277(13) 0.079(7) Uani 1 1 d . . .
H70 H 0.0456 0.1684 -0.1702 0.095 Uiso 1 1 calc R . .
C71 C 0.1314(13) 0.1283(11) -0.1432(12) 0.079(7) Uani 1 1 d . . .
H71 H 0.1299 0.1195 -0.1966 0.094 Uiso 1 1 calc R . .
C72 C 0.1831(11) 0.1125(10) -0.0838(10) 0.070(6) Uani 1 1 d . . .
H72 H 0.2174 0.0944 -0.0967 0.084 Uiso 1 1 calc R . .
I13 I 0.02033(7) 0.26555(7) 0.63969(8) 0.0707(4) Uani 1 1 d . . .
I14 I 0.39315(5) 0.21744(6) 0.52483(6) 0.0476(3) Uani 1 1 d . . .
O81 O 0.4799(12) 0.3595(18) 0.9179(16) 0.076(8) Uani 0.50 1 d P . .
H81 H 0.5051 0.3299 0.9089 0.115 Uiso 0.50 1 calc PR . .
C81 C 0.4419(18) 0.383(3) 0.850(2) 0.082(14) Uani 0.50 1 d P . .
H81A H 0.4326 0.4354 0.8542 0.123 Uiso 0.50 1 calc PR . .
H81B H 0.4043 0.3538 0.8368 0.123 Uiso 0.50 1 calc PR . .
H81C H 0.4607 0.3766 0.8075 0.123 Uiso 0.50 1 calc PR . .
O82 O 0.0431(11) 0.8204(13) 0.7199(14) 0.055(6) Uani 0.50 1 d P . .
H82 H 0.0423 0.8441 0.7605 0.083 Uiso 0.50 1 calc PR . .
C82 C 0.089(3) 0.775(3) 0.738(3) 0.12(2) Uani 0.50 1 d P . .
H82A H 0.1239 0.7999 0.7752 0.182 Uiso 0.50 1 calc PR . .
H82B H 0.0981 0.7608 0.6903 0.182 Uiso 0.50 1 calc PR . .
H82C H 0.0782 0.7312 0.7638 0.182 Uiso 0.50 1 calc PR . .
O1 O 0.0568(8) 0.9734(12) 0.7259(11) 0.041(5) Uani 0.50 1 d P . .
O2 O 0.0386(9) 0.9151(11) 0.3042(12) 0.041(5) Uani 0.50 1 d P . .

loop_
_atom_site_aniso_label
_atom_site_aniso_U_11
_atom_site_aniso_U_22
_atom_site_aniso_U_33
_atom_site_aniso_U_23
_atom_site_aniso_U_13
_atom_site_aniso_U_12
Pt1 0.0253(3) 0.0312(3) 0.0273(3) 0.0000(3) 0.0066(2) 0.0009(3)
P1 0.026(2) 0.031(2) 0.0283(19) -0.0016(17) 0.0064(16) 0.0010(18)
P2 0.031(2) 0.037(2) 0.026(2) 0.0009(17) 0.0043(17) -0.0003(18)
I1 0.0413(6) 0.0680(8) 0.0328(5) 0.0030(5) 0.0165(5) 0.0062(6)
C1 0.026(8) 0.028(8) 0.031(8) -0.002(6) 0.017(6) 0.002(7)
N1 0.035(7) 0.025(7) 0.027(6) -0.006(5) 0.014(5) -0.008(5)
N2 0.033(7) 0.022(6) 0.028(6) 0.012(5) 0.007(5) 0.006(5)
C2 0.029(8) 0.029(8) 0.028(7) -0.002(7) 0.005(6) -0.001(7)
C3 0.024(8) 0.029(8) 0.031(8) -0.001(6) 0.010(6) 0.005(6)
C4 0.037(9) 0.041(9) 0.033(8) -0.008(7) 0.009(7) 0.001(8)
C5 0.030(9) 0.027(8) 0.051(10) -0.017(7) -0.005(7) -0.008(7)
C6 0.028(8) 0.016(7) 0.061(11) -0.008(7) 0.001(8) 0.005(6)
C7 0.035(9) 0.014(7) 0.044(9) -0.006(6) 0.009(7) 0.007(6)
C8 0.087(15) 0.064(13) 0.041(10) 0.002(9) 0.026(10) -0.021(11)
C9 0.077(14) 0.067(13) 0.034(10) -0.015(9) 0.017(9) -0.018(11)
C10 0.049(11) 0.039(10) 0.063(12) -0.026(9) 0.018(9) -0.015(9)
C11 0.055(11) 0.033(9) 0.060(11) -0.025(8) 0.031(9) -0.022(8)
C12 0.041(10) 0.036(9) 0.061(11) 0.003(8) 0.027(9) 0.001(8)
C13 0.037(10) 0.039(9) 0.038(9) 0.002(7) 0.012(7) 0.007(8)
C14 0.036(9) 0.027(8) 0.037(8) -0.010(7) 0.008(7) -0.001(7)
C15 0.062(12) 0.020(8) 0.046(10) -0.004(7) 0.017(9) -0.006(8)
C16 0.051(11) 0.041(10) 0.029(9) 0.002(7) 0.004(8) 0.019(8)
C17 0.038(10) 0.052(11) 0.059(11) 0.015(9) 0.000(9) 0.011(9)
C18 0.024(9) 0.038(9) 0.058(10) -0.005(8) 0.004(8) -0.001(7)
C19 0.035(8) 0.035(8) 0.024(7) 0.002(7) 0.006(6) -0.001(7)
C20 0.028(8) 0.050(10) 0.047(10) -0.011(8) 0.008(7) -0.013(8)
C21 0.026(8) 0.041(9) 0.017(7) 0.002(7) 0.004(6) -0.003(7)
C22 0.043(10) 0.061(11) 0.027(8) -0.010(8) 0.013(7) -0.012(9)
C23 0.059(12) 0.051(11) 0.050(11) -0.007(9) 0.014(9) 0.015(9)
C24 0.080(15) 0.073(15) 0.061(13) -0.030(12) 0.023(11) -0.010(12)
C25 0.097(16) 0.062(13) 0.037(10) -0.010(10) 0.026(10) -0.016(12)
C26 0.083(14) 0.057(12) 0.033(9) -0.015(9) 0.020(9) -0.015(10)
C27 0.029(9) 0.052(10) 0.029(8) 0.006(7) 0.011(7) 0.017(8)
C28 0.054(12) 0.047(11) 0.062(12) 0.022(9) 0.020(10) 0.001(9)
C29 0.058(13) 0.044(11) 0.074(13) 0.012(10) 0.018(11) 0.020(10)
C30 0.063(13) 0.051(12) 0.044(10) 0.004(9) 0.000(9) 0.011(10)
C31 0.039(10) 0.073(14) 0.034(9) -0.003(9) -0.005(8) 0.015(10)
C32 0.049(11) 0.061(11) 0.034(9) 0.007(9) 0.007(8) 0.003(9)
Pt41 0.0311(3) 0.0479(4) 0.0288(3) -0.0015(3) 0.0076(3) 0.0023(3)
P41 0.038(2) 0.056(3) 0.036(2) 0.000(2) 0.0097(19) 0.002(2)
P42 0.046(3) 0.047(3) 0.038(2) -0.003(2) 0.017(2) -0.006(2)
I41 0.0530(7) 0.0432(6) 0.0488(7) 0.0016(5) 0.0158(5) -0.0006(5)
C41 0.023(7) 0.034(8) 0.017(7) 0.002(6) 0.006(6) 0.008(7)
N41 0.028(7) 0.035(7) 0.019(6) -0.008(5) 0.007(5) -0.001(6)
N42 0.037(8) 0.033(7) 0.029(7) 0.001(6) -0.001(6) 0.006(6)
C42 0.044(10) 0.031(8) 0.028(8) 0.003(7) 0.018(7) 0.008(7)
C43 0.031(9) 0.032(8) 0.020(7) 0.001(6) 0.005(7) 0.006(7)
C44 0.037(9) 0.039(8) 0.020(7) -0.008(7) 0.013(7) -0.005(8)
C45 0.039(10) 0.060(11) 0.033(9) -0.013(8) 0.015(7) -0.002(8)
C46 0.037(9) 0.054(10) 0.024(8) -0.003(7) 0.004(7) 0.011(8)
C47 0.049(10) 0.055(11) 0.028(8) 0.003(8) 0.016(8) 0.001(8)
C48 0.090(15) 0.056(12) 0.051(11) 0.017(10) 0.037(11) 0.016(11)
C49 0.14(2) 0.063(13) 0.040(11) 0.018(10) 0.030(13) 0.033(14)
C50 0.088(16) 0.075(14) 0.047(11) -0.001(10) 0.034(11) 0.008(12)
C51 0.066(13) 0.050(11) 0.046(10) -0.006(9) 0.019(9) 0.005(9)
C52 0.059(12) 0.065(12) 0.042(10) 0.002(10) 0.010(9) 0.003(10)
C53 0.055(12) 0.056(11) 0.034(9) -0.009(8) 0.015(9) -0.001(9)
C54 0.031(9) 0.047(10) 0.051(10) 0.002(8) 0.015(8) -0.003(8)
C55 0.049(11) 0.062(12) 0.050(11) 0.004(9) 0.005(9) -0.023(10)
C56 0.056(13) 0.067(13) 0.050(11) -0.008(10) 0.005(10) 0.007(10)
C57 0.060(13) 0.078(14) 0.037(10) -0.011(9) 0.012(9) 0.003(11)
C58 0.048(10) 0.036(9) 0.040(10) -0.001(8) 0.003(8) 0.004(8)
C59 0.046(11) 0.092(15) 0.034(9) -0.015(9) 0.013(8) 0.037(10)
C60 0.091(16) 0.051(11) 0.067(13) -0.008(10) 0.048(12) -0.021(11)
C61 0.036(9) 0.024(8) 0.061(11) -0.015(8) 0.018(8) -0.010(7)
C62 0.067(13) 0.054(11) 0.042(11) -0.007(9) 0.016(9) -0.010(10)
C63 0.083(15) 0.064(14) 0.050(12) -0.007(11) 0.015(11) -0.010(12)
C64 0.041(11) 0.100(18) 0.067(15) -0.033(13) 0.013(11) -0.022(12)
C65 0.030(10) 0.040(11) 0.12(2) -0.016(13) -0.009(11) 0.009(8)
C66 0.040(11) 0.076(14) 0.077(14) -0.030(12) 0.013(10) -0.015(10)
C67 0.073(14) 0.031(9) 0.053(12) -0.005(8) 0.014(10) -0.013(9)
C68 0.066(13) 0.048(11) 0.050(11) 0.013(9) -0.004(10) -0.021(10)
C69 0.068(15) 0.066(14) 0.089(17) 0.010(13) -0.011(13) -0.029(12)
C70 0.11(2) 0.045(12) 0.056(14) 0.007(10) -0.020(13) -0.012(13)
C71 0.13(2) 0.040(12) 0.051(13) -0.003(10) 0.011(15) 0.003(13)
C72 0.117(19) 0.053(12) 0.036(11) 0.000(9) 0.018(12) -0.004(12)
I13 0.0893(10) 0.0492(8) 0.0670(9) -0.0097(7) 0.0144(8) 0.0093(7)
I14 0.0536(7) 0.0429(6) 0.0413(6) 0.0092(5) 0.0074(5) -0.0058(5)
O81 0.052(18) 0.10(2) 0.08(2) -0.001(17) 0.020(15) -0.013(16)
C81 0.05(3) 0.14(4) 0.05(3) 0.00(3) 0.02(2) -0.01(3)
O82 0.051(15) 0.042(15) 0.069(16) 0.029(13) 0.013(13) 0.002(12)
C82 0.16(6) 0.13(5) 0.11(4) 0.04(4) 0.09(4) 0.03(5)
O1 0.021(11) 0.061(14) 0.036(11) 0.013(11) 0.001(9) -0.001(10)
O2 0.030(12) 0.048(13) 0.042(12) -0.016(10) 0.006(10) -0.024(10)

loop_
_atom_type_symbol
_atom_type_description
_atom_type_scat_dispersion_real
_atom_type_scat_dispersion_imag
_atom_type_scat_source
C C 0.0033 0.0016 'International Tables Vol C Tables 4.2.6.8 and 6.1.1.4'
H H 0.0000 0.0000 'International Tables Vol C Tables 4.2.6.8 and 6.1.1.4'
N N 0.0061 0.0033 'International Tables Vol C Tables 4.2.6.8 and 6.1.1.4'
P P 0.1023 0.0942 'International Tables Vol C Tables 4.2.6.8 and 6.1.1.4'
I I -0.4742 1.8119 'International Tables Vol C Tables 4.2.6.8 and 6.1.1.4'
Pt Pt -1.7033 8.3905 'International Tables Vol C Tables 4.2.6.8 and 6.1.1.4'
O O 0.0106 0.0060 'International Tables Vol C Tables 4.2.6.8 and 6.1.1.4'

loop_
_geom_angle_atom_site_label_1
_geom_angle_atom_site_label_2
_geom_angle_atom_site_label_3
_geom_angle
_geom_angle_site_symmetry_1
_geom_angle_site_symmetry_3
_geom_angle_publ_flag
C1 Pt1 P2 90.5(4) . . ?
C1 Pt1 P1 175.4(4) . . ?
P2 Pt1 P1 86.04(14) . . ?
C1 Pt1 I1 89.0(4) . . ?
P2 Pt1 I1 178.76(11) . . ?
P1 Pt1 I1 94.36(10) . . ?
C1 Pt1 Pt1 3.6(4) . 3_576 ?
P2 Pt1 Pt1 87.08(10) . 3_576 ?
P1 Pt1 Pt1 172.03(10) . 3_576 ?
I1 Pt1 Pt1 92.44(3) . 3_576 ?
C13 P1 C7 104.3(7) . . ?
C13 P1 C19 103.4(7) . . ?
C7 P1 C19 105.7(7) . . ?
C13 P1 Pt1 119.2(5) . . ?
C7 P1 Pt1 115.6(5) . . ?
C19 P1 Pt1 107.3(5) . . ?
C21 P2 C27 107.4(7) . . ?
C21 P2 C20 105.8(7) . . ?
C27 P2 C20 106.3(7) . . ?
C21 P2 Pt1 113.0(5) . . ?
C27 P2 Pt1 116.6(5) . . ?
C20 P2 Pt1 107.0(5) . . ?
N1 C1 N2 107.1(11) . . ?
N1 C1 Pt1 125.2(10) . . ?
N2 C1 Pt1 127.4(10) . . ?
C1 N1 C2 111.7(11) . . ?
C1 N1 C5 126.1(12) . . ?
C2 N1 C5 122.1(12) . . ?
C1 N2 C3 110.2(11) . . ?
C1 N2 C6 126.3(11) . . ?
C3 N2 C6 123.4(11) . . ?
C4 C2 N1 133.1(13) . . ?
C4 C2 C3 121.8(13) . . ?
N1 C2 C3 105.1(12) . . ?
C4 C3 N2 130.6(13) 3_576 . ?
C4 C3 C2 123.4(13) 3_576 . ?
N2 C3 C2 105.9(11) . . ?
C2 C4 C3 114.8(13) . 3_576 ?
C12 C7 C8 119.5(14) . . ?
C12 C7 P1 122.4(12) . . ?
C8 C7 P1 118.1(12) . . ?
C9 C8 C7 118.3(16) . . ?
C10 C9 C8 121.7(16) . . ?
C9 C10 C11 121.2(15) . . ?
C10 C11 C12 118.5(15) . . ?
C7 C12 C11 120.7(16) . . ?
C14 C13 C18 118.2(14) . . ?
C14 C13 P1 123.7(12) . . ?
C18 C13 P1 118.1(12) . . ?
C13 C14 C15 122.0(15) . . ?
C14 C15 C16 120.3(15) . . ?
C17 C16 C15 118.5(15) . . ?
C16 C17 C18 121.8(16) . . ?
C17 C18 C13 119.1(15) . . ?
C20 C19 P1 109.5(10) . . ?
C19 C20 P2 109.1(11) . . ?
C22 C21 C26 118.4(14) . . ?
C22 C21 P2 121.3(10) . . ?
C26 C21 P2 120.2(12) . . ?
C21 C22 C23 121.7(14) . . ?
C24 C23 C22 119.8(18) . . ?
C25 C24 C23 119.2(18) . . ?
C24 C25 C26 121.8(17) . . ?
C25 C26 C21 119.0(18) . . ?
C28 C27 C32 120.6(15) . . ?
C28 C27 P2 121.5(13) . . ?
C32 C27 P2 117.9(13) . . ?
C27 C28 C29 118.5(17) . . ?
C30 C29 C28 121.7(18) . . ?
C31 C30 C29 120.4(17) . . ?
C30 C31 C32 121.0(17) . . ?
C27 C32 C31 117.7(16) . . ?
C41 Pt41 P42 91.3(4) . . ?
C41 Pt41 P41 177.1(4) . . ?
P42 Pt41 P41 86.29(17) . . ?
C41 Pt41 I41 88.6(4) . . ?
P42 Pt41 I41 175.82(11) . . ?
P41 Pt41 I41 93.64(12) . . ?
C41 Pt41 Pt41 3.4(4) . 3 ?
P42 Pt41 Pt41 88.47(12) . 3 ?
P41 Pt41 Pt41 173.72(11) . 3 ?
I41 Pt41 Pt41 91.34(3) . 3 ?
C59 P41 C53 107.0(8) . . ?
C59 P41 C47 105.4(8) . . ?
C53 P41 C47 103.4(8) . . ?
C59 P41 Pt41 106.8(6) . . ?
C53 P41 Pt41 116.3(6) . . ?
C47 P41 Pt41 117.1(6) . . ?
C67 P42 C61 107.6(8) . . ?
C67 P42 C60 109.1(9) . . ?
C61 P42 C60 105.0(8) . . ?
C67 P42 Pt41 114.8(5) . . ?
C61 P42 Pt41 114.8(6) . . ?
C60 P42 Pt41 104.8(6) . . ?
N42 C41 N41 104.8(11) . . ?
N42 C41 Pt41 130.6(10) . . ?
N41 C41 Pt41 124.3(9) . . ?
C41 N41 C42 110.8(11) . . ?
C41 N41 C45 126.1(12) . . ?
C42 N41 C45 123.0(11) . . ?
C41 N42 C43 112.8(11) . . ?
C41 N42 C46 124.0(12) . . ?
C43 N42 C46 123.1(12) . . ?
N41 C42 C43 105.4(12) . . ?
N41 C42 C44 131.1(12) . . ?
C43 C42 C44 123.6(13) . . ?
N42 C43 C44 129.7(13) . 3 ?
N42 C43 C42 106.2(12) . . ?
C44 C43 C42 124.1(13) 3 . ?
C43 C44 C42 112.4(12) 3 . ?
C48 C47 C52 121.3(16) . . ?
C48 C47 P41 119.1(13) . . ?
C52 C47 P41 119.5(12) . . ?
C49 C48 C47 118.9(17) . . ?
C50 C49 C48 122.4(18) . . ?
C49 C50 C51 118.4(18) . . ?
C52 C51 C50 118.3(17) . . ?
C47 C52 C51 120.5(17) . . ?
C58 C53 C54 118.3(15) . . ?
C58 C53 P41 118.8(13) . . ?
C54 C53 P41 122.7(13) . . ?
C55 C54 C53 118.5(16) . . ?
C54 C55 C56 123.9(18) . . ?
C55 C56 C57 118.2(18) . . ?
C58 C57 C56 118.1(18) . . ?
C57 C58 C53 122.8(17) . . ?
C60 C59 P41 115.4(13) . . ?
C59 C60 P42 103.9(11) . . ?
C62 C61 C66 120.1(16) . . ?
C62 C61 P42 122.3(13) . . ?
C66 C61 P42 117.1(14) . . ?
C63 C62 C61 123.6(18) . . ?
C62 C63 C64 118.7(19) . . ?
C65 C64 C63 119.1(18) . . ?
C64 C65 C66 121.4(19) . . ?
C61 C66 C65 117.0(19) . . ?
C72 C67 C68 117.7(19) . . ?
C72 C67 P42 123.5(17) . . ?
C68 C67 P42 118.1(14) . . ?
C69 C68 C67 121(2) . . ?
C70 C69 C68 118(2) . . ?
C71 C70 C69 120(2) . . ?
C72 C71 C70 121(2) . . ?
C71 C72 C67 121(2) . . ?

loop_
_geom_bond_atom_site_label_1
_geom_bond_atom_site_label_2
_geom_bond_distance
_geom_bond_site_symmetry_2
_geom_bond_publ_flag
Pt1 C1 2.042(13) . ?
Pt1 P2 2.233(4) . ?
Pt1 P1 2.293(4) . ?
Pt1 I1 2.6446(11) . ?
Pt1 Pt1 10.6571(16) 3_576 ?
P1 C13 1.805(15) . ?
P1 C7 1.814(14) . ?
P1 C19 1.832(14) . ?
P2 C21 1.802(14) . ?
P2 C27 1.804(15) . ?
P2 C20 1.826(14) . ?
C1 N1 1.337(17) . ?
C1 N2 1.344(17) . ?
N1 C2 1.391(17) . ?
N1 C5 1.479(16) . ?
N2 C3 1.404(17) . ?
N2 C6 1.479(16) . ?
C2 C4 1.363(19) . ?
C2 C3 1.410(19) . ?
C3 C4 1.368(19) 3_576 ?
C4 C3 1.368(19) 3_576 ?
C7 C12 1.38(2) . ?
C7 C8 1.39(2) . ?
C8 C9 1.38(2) . ?
C9 C10 1.34(2) . ?
C10 C11 1.37(2) . ?
C11 C12 1.39(2) . ?
C13 C14 1.35(2) . ?
C13 C18 1.40(2) . ?
C14 C15 1.37(2) . ?
C15 C16 1.38(2) . ?
C16 C17 1.35(2) . ?
C17 C18 1.39(2) . ?
C19 C20 1.52(2) . ?
C21 C22 1.38(2) . ?
C21 C26 1.39(2) . ?
C22 C23 1.38(2) . ?
C23 C24 1.37(2) . ?
C24 C25 1.37(3) . ?
C25 C26 1.39(2) . ?
C27 C28 1.38(2) . ?
C27 C32 1.41(2) . ?
C28 C29 1.39(2) . ?
C29 C30 1.37(2) . ?
C30 C31 1.34(2) . ?
C31 C32 1.42(2) . ?
Pt41 C41 2.000(13) . ?
Pt41 P42 2.234(4) . ?
Pt41 P41 2.277(4) . ?
Pt41 I41 2.6595(13) . ?
Pt41 Pt41 10.6041(17) 3 ?
P41 C59 1.72(2) . ?
P41 C53 1.814(17) . ?
P41 C47 1.828(16) . ?
P42 C67 1.796(19) . ?
P42 C61 1.806(15) . ?
P42 C60 1.849(18) . ?
C41 N42 1.337(17) . ?
C41 N41 1.377(16) . ?
N41 C42 1.392(17) . ?
N41 C45 1.469(17) . ?
N42 C43 1.368(17) . ?
N42 C46 1.484(17) . ?
C42 C43 1.399(19) . ?
C42 C44 1.399(19) . ?
C43 C44 1.374(19) 3 ?
C44 C43 1.374(19) 3 ?
C47 C48 1.38(2) . ?
C47 C52 1.38(2) . ?
C48 C49 1.37(2) . ?
C49 C50 1.37(3) . ?
C50 C51 1.45(2) . ?
C51 C52 1.38(2) . ?
C53 C58 1.38(2) . ?
C53 C54 1.39(2) . ?
C54 C55 1.36(2) . ?
C55 C56 1.37(2) . ?
C56 C57 1.40(2) . ?
C57 C58 1.37(2) . ?
C59 C60 1.57(2) . ?
C61 C62 1.36(2) . ?
C61 C66 1.41(2) . ?
C62 C63 1.35(2) . ?
C63 C64 1.42(3) . ?
C64 C65 1.39(3) . ?
C65 C66 1.42(3) . ?
C67 C72 1.38(2) . ?
C67 C68 1.41(3) . ?
C68 C69 1.40(3) . ?
C69 C70 1.39(3) . ?
C70 C71 1.37(3) . ?
C71 C72 1.36(3) . ?
O81 C81 1.32(4) . ?
O82 C82 1.29(5) . ?
